data_2226618
loop_
_publ_author_name
'Xue, Wei-jian'
'Lu, Hui'
'Pang, Tao'

_publ_section_title
;
 2,7-Bis(prop-2-yn-1-yloxy)naphthalene
;
_journal_coeditor_code OM2339
_journal_issue 7
_journal_name_full 'Acta Crystallographica Section E'
_journal_page_first o1610
_journal_paper_doi 10.1107/S1600536810020982
_journal_volume 66
_journal_year 2010
_chemical_formula_iupac 'C16 H12 O2'
_chemical_formula_moiety 'C16 H12 O2'
_chemical_formula_sum 'C16 H12 O2'
_chemical_formula_weight 236.26
_chemical_name_systematic
;
2,7-Bis(prop-2-yn-1-yloxy)naphthalene
;
_space_group_IT_number 61
_symmetry_cell_setting orthorhombic
_symmetry_space_group_name_Hall '-P 2ac 2ab'
_symmetry_space_group_name_H-M 'P b c a'
_atom_sites_solution_hydrogens geom
_atom_sites_solution_primary direct
_atom_sites_solution_secondary difmap
_audit_creation_method SHELXL-97
_cell_angle_alpha 90.00
_cell_angle_beta 90.00
_cell_angle_gamma 90.00
_cell_formula_units_Z 8
_cell_length_a 11.3742(12)
_cell_length_b 8.1364(9)
_cell_length_c 26.880(3)
_cell_measurement_reflns_used 1273
_cell_measurement_temperature 298(2)
_cell_measurement_theta_max 22.17
_cell_measurement_theta_min 3.03
_cell_volume 2487.6(5)
_computing_cell_refinement 'SAINT (Bruker, 1999)'
_computing_data_collection 'SMART (Bruker, 1999)'
_computing_data_reduction 'SAINT (Bruker, 1999)'
_computing_molecular_graphics 'SHELXTL (Sheldrick, 2008)'
_computing_publication_material 'SHELXTL (Sheldrick, 2008)'
_computing_structure_refinement 'SHELXL97 (Sheldrick, 2008)'
_computing_structure_solution 'SHELXS97 (Sheldrick, 2008)'
_diffrn_ambient_temperature 298(2)
_diffrn_measured_fraction_theta_full 0.981
_diffrn_measured_fraction_theta_max 0.981
_diffrn_measurement_device_type 'Bruker SMART 1000'
_diffrn_measurement_method '\f and \w scans'
_diffrn_radiation_monochromator graphite
_diffrn_radiation_source 'fine-focus sealed tube'
_diffrn_radiation_type MoK\a
_diffrn_radiation_wavelength 0.71073
_diffrn_reflns_av_R_equivalents 0.0699
_diffrn_reflns_av_sigmaI/netI 0.0581
_diffrn_reflns_limit_h_max 12
_diffrn_reflns_limit_h_min -14
_diffrn_reflns_limit_k_max 10
_diffrn_reflns_limit_k_min -9
_diffrn_reflns_limit_l_max 34
_diffrn_reflns_limit_l_min -11
_diffrn_reflns_number 8492
_diffrn_reflns_theta_full 27.50
_diffrn_reflns_theta_max 27.50
_diffrn_reflns_theta_min 2.35
_exptl_absorpt_coefficient_mu 0.082
_exptl_absorpt_correction_type none
_exptl_crystal_colour colorless
_exptl_crystal_density_diffrn 1.262
_exptl_crystal_density_method 'not measured'
_exptl_crystal_description plate
_exptl_crystal_F_000 992
_exptl_crystal_size_max 0.16
_exptl_crystal_size_mid 0.12
_exptl_crystal_size_min 0.04
_refine_diff_density_max 0.168
_refine_diff_density_min -0.226
_refine_ls_extinction_method none
_refine_ls_goodness_of_fit_ref 1.020
_refine_ls_hydrogen_treatment constr
_refine_ls_matrix_type full
_refine_ls_number_parameters 163
_refine_ls_number_reflns 2812
_refine_ls_number_restraints 0
_refine_ls_restrained_S_all 1.020
_refine_ls_R_factor_all 0.1017
_refine_ls_R_factor_gt 0.0627
_refine_ls_shift/su_max 0.001
_refine_ls_shift/su_mean 0.000
_refine_ls_structure_factor_coef Fsqd
_refine_ls_weighting_details 'calc w=1/[\s^2^(Fo^2^)+(0.0571P)^2^] where P=(Fo^2^+2Fc^2^)/3'
_refine_ls_weighting_scheme calc
_refine_ls_wR_factor_gt 0.1283
_refine_ls_wR_factor_ref 0.1458
_reflns_number_gt 1807
_reflns_number_total 2812
_reflns_threshold_expression I>2sigma(I)
_cod_data_source_file om2339.cif
_cod_data_source_block I
_cod_database_code 2226618
_cod_database_fobs_code 2226618

loop_
_symmetry_equiv_pos_as_xyz
'x, y, z'
'-x+1/2, -y, z+1/2'
'-x, y+1/2, -z+1/2'
'x+1/2, -y+1/2, -z'
'-x, -y, -z'
'x-1/2, y, -z-1/2'
'x, -y-1/2, z-1/2'
'-x-1/2, y-1/2, z'

loop_
_atom_site_type_symbol
_atom_site_label
_atom_site_fract_x
_atom_site_fract_y
_atom_site_fract_z
_atom_site_U_iso_or_equiv
_atom_site_adp_type
_atom_site_calc_flag
_atom_site_refinement_flags
_atom_site_occupancy
_atom_site_disorder_assembly
_atom_site_disorder_group
C C1 0.88182(18) 0.2124(2) 0.28194(7) 0.0385(5) Uani d . 1 . .
C C2 0.78099(18) 0.1252(3) 0.26709(8) 0.0441(5) Uani d . 1 . .
H H2 0.7296 0.0839 0.2909 0.053 Uiso calc R 1 . .
C C3 0.75854(19) 0.1013(3) 0.21809(8) 0.0462(6) Uani d . 1 . .
H H3 0.6915 0.0437 0.2087 0.055 Uiso calc R 1 . .
C C4 0.83522(18) 0.1623(2) 0.18105(7) 0.0373(5) Uani d . 1 . .
C C5 0.8135(2) 0.1425(3) 0.12958(8) 0.0479(6) Uani d . 1 . .
H H5 0.7458 0.0881 0.1192 0.057 Uiso calc R 1 . .
C C6 0.8896(2) 0.2014(3) 0.09503(8) 0.0486(6) Uani d . 1 . .
H H6 0.8733 0.1879 0.0614 0.058 Uiso calc R 1 . .
C C7 0.99257(19) 0.2824(2) 0.10979(7) 0.0410(5) Uani d . 1 . .
C C8 1.01698(18) 0.3049(2) 0.15926(7) 0.0386(5) Uani d . 1 . .
H H8 1.0857 0.3584 0.1688 0.046 Uiso calc R 1 . .
C C9 0.93755(18) 0.2466(2) 0.19607(7) 0.0349(5) Uani d . 1 . .
C C10 0.95915(17) 0.2723(2) 0.24742(7) 0.0356(5) Uani d . 1 . .
H H10 1.0256 0.3296 0.2576 0.043 Uiso calc R 1 . .
C C11 0.9945(2) 0.3094(3) 0.35131(8) 0.0511(6) Uani d . 1 . .
H H11A 0.9876 0.4270 0.3460 0.061 Uiso calc R 1 . .
H H11B 1.0642 0.2707 0.3342 0.061 Uiso calc R 1 . .
C C12 1.0032(2) 0.2742(3) 0.40422(8) 0.0538(6) Uani d . 1 . .
C C13 1.0111(2) 0.2413(3) 0.44607(10) 0.0777(9) Uani d . 1 . .
H H13 1.0173 0.2149 0.4796 0.093 Uiso calc R 1 . .
C C14 1.1715(2) 0.4069(3) 0.08303(7) 0.0486(6) Uani d . 1 . .
H H14A 1.2248 0.3255 0.0967 0.058 Uiso calc R 1 . .
H H14B 1.1602 0.4926 0.1077 0.058 Uiso calc R 1 . .
C C15 1.2208(2) 0.4766(3) 0.03774(8) 0.0512(6) Uani d . 1 . .
C C16 1.2596(2) 0.5391(3) 0.00261(10) 0.0727(8) Uani d . 1 . .
H H16 1.2907 0.5892 -0.0256 0.087 Uiso calc R 1 . .
O O1 0.89297(13) 0.22760(17) 0.33268(5) 0.0490(4) Uani d . 1 . .
O O2 1.06171(14) 0.33243(19) 0.07121(5) 0.0513(4) Uani d . 1 . .

loop_
_atom_site_aniso_label
_atom_site_aniso_U_11
_atom_site_aniso_U_22
_atom_site_aniso_U_33
_atom_site_aniso_U_12
_atom_site_aniso_U_13
_atom_site_aniso_U_23
C1 0.0421(13) 0.0378(11) 0.0356(11) 0.0007(10) -0.0013(9) 0.0027(9)
C2 0.0396(13) 0.0481(13) 0.0448(13) -0.0091(10) 0.0048(10) 0.0058(10)
C3 0.0381(13) 0.0467(13) 0.0540(14) -0.0078(10) -0.0041(10) -0.0019(11)
C4 0.0371(13) 0.0350(11) 0.0398(11) 0.0014(9) -0.0048(9) -0.0021(9)
C5 0.0450(14) 0.0507(13) 0.0479(13) -0.0044(11) -0.0123(11) -0.0066(11)
C6 0.0592(16) 0.0554(14) 0.0312(11) 0.0003(12) -0.0104(10) -0.0058(10)
C7 0.0487(14) 0.0408(12) 0.0335(11) 0.0012(10) -0.0006(10) -0.0022(9)
C8 0.0406(13) 0.0422(12) 0.0329(11) -0.0031(10) -0.0035(9) -0.0013(9)
C9 0.0390(12) 0.0324(10) 0.0331(10) 0.0024(9) -0.0026(9) -0.0015(8)
C10 0.0357(12) 0.0377(11) 0.0333(10) -0.0018(9) -0.0032(8) 0.0012(8)
C11 0.0502(15) 0.0653(15) 0.0377(12) -0.0113(12) 0.0010(10) 0.0041(10)
C12 0.0550(16) 0.0705(16) 0.0358(12) -0.0158(13) 0.0011(11) -0.0001(11)
C13 0.078(2) 0.119(2) 0.0368(14) -0.0317(17) -0.0031(13) 0.0089(14)
C14 0.0537(15) 0.0559(14) 0.0361(11) -0.0011(12) 0.0023(10) -0.0015(10)
C15 0.0618(16) 0.0499(14) 0.0420(13) 0.0013(12) 0.0130(11) -0.0047(11)
C16 0.092(2) 0.0675(17) 0.0582(17) -0.0010(15) 0.0295(15) 0.0021(14)
O1 0.0529(10) 0.0647(10) 0.0295(8) -0.0162(8) 0.0016(7) 0.0032(7)
O2 0.0597(10) 0.0663(10) 0.0278(8) -0.0085(9) 0.0018(7) -0.0025(7)

loop_
_atom_type_symbol
_atom_type_description
_atom_type_scat_dispersion_real
_atom_type_scat_dispersion_imag
_atom_type_scat_source
C C 0.0033 0.0016 'International Tables Vol C Tables 4.2.6.8 and 6.1.1.4'
H H 0.0000 0.0000 'International Tables Vol C Tables 4.2.6.8 and 6.1.1.4'
O O 0.0106 0.0060 'International Tables Vol C Tables 4.2.6.8 and 6.1.1.4'

loop_
_geom_angle_atom_site_label_1
_geom_angle_atom_site_label_2
_geom_angle_atom_site_label_3
_geom_angle_site_symmetry_1
_geom_angle_site_symmetry_3
_geom_angle
_geom_angle_publ_flag
C10 C1 O1 . . 125.53(18) ?
C10 C1 C2 . . 120.75(19) ?
O1 C1 C2 . . 113.71(17) ?
C3 C2 C1 . . 120.12(19) ?
C3 C2 H2 . . 119.9 ?
C1 C2 H2 . . 119.9 ?
C2 C3 C4 . . 121.2(2) ?
C2 C3 H3 . . 119.4 ?
C4 C3 H3 . . 119.4 ?
C9 C4 C3 . . 118.59(18) ?
C9 C4 C5 . . 118.69(18) ?
C3 C4 C5 . . 122.72(19) ?
C6 C5 C4 . . 121.1(2) ?
C6 C5 H5 . . 119.4 ?
C4 C5 H5 . . 119.4 ?
C5 C6 C7 . . 120.38(19) ?
C5 C6 H6 . . 119.8 ?
C7 C6 H6 . . 119.8 ?
O2 C7 C8 . . 125.5(2) ?
O2 C7 C6 . . 114.03(18) ?
C8 C7 C6 . . 120.45(19) ?
C7 C8 C9 . . 120.13(19) ?
C7 C8 H8 . . 119.9 ?
C9 C8 H8 . . 119.9 ?
C4 C9 C10 . . 119.59(18) ?
C4 C9 C8 . . 119.19(17) ?
C10 C9 C8 . . 121.22(19) ?
C1 C10 C9 . . 119.76(19) ?
C1 C10 H10 . . 120.1 ?
C9 C10 H10 . . 120.1 ?
O1 C11 C12 . . 107.91(17) ?
O1 C11 H11A . . 110.1 ?
C12 C11 H11A . . 110.1 ?
O1 C11 H11B . . 110.1 ?
C12 C11 H11B . . 110.1 ?
H11A C11 H11B . . 108.4 ?
C13 C12 C11 . . 177.9(3) ?
C12 C13 H13 . . 180.0 ?
O2 C14 C15 . . 108.50(17) ?
O2 C14 H14A . . 110.0 ?
C15 C14 H14A . . 110.0 ?
O2 C14 H14B . . 110.0 ?
C15 C14 H14B . . 110.0 ?
H14A C14 H14B . . 108.4 ?
C16 C15 C14 . . 176.9(3) ?
C15 C16 H16 . . 180.0 ?
C1 O1 C11 . . 117.76(15) ?
C7 O2 C14 . . 117.59(15) ?

loop_
_geom_bond_atom_site_label_1
_geom_bond_atom_site_label_2
_geom_bond_site_symmetry_2
_geom_bond_distance
_geom_bond_publ_flag
C1 C10 . 1.368(3) ?
C1 O1 . 1.375(2) ?
C1 C2 . 1.406(3) ?
C2 C3 . 1.356(3) ?
C2 H2 . 0.9300 ?
C3 C4 . 1.414(3) ?
C3 H3 . 0.9300 ?
C4 C9 . 1.410(3) ?
C4 C5 . 1.415(3) ?
C5 C6 . 1.357(3) ?
C5 H5 . 0.9300 ?
C6 C7 . 1.401(3) ?
C6 H6 . 0.9300 ?
C7 O2 . 1.364(2) ?
C7 C8 . 1.371(3) ?
C8 C9 . 1.421(3) ?
C8 H8 . 0.9300 ?
C9 C10 . 1.417(3) ?
C10 H10 . 0.9300 ?
C11 O1 . 1.424(2) ?
C11 C12 . 1.454(3) ?
C11 H11A . 0.9700 ?
C11 H11B . 0.9700 ?
C12 C13 . 1.160(3) ?
C13 H13 . 0.9300 ?
C14 O2 . 1.424(3) ?
C14 C15 . 1.455(3) ?
C14 H14A . 0.9700 ?
C14 H14B . 0.9700 ?
C15 C16 . 1.160(3) ?
C16 H16 . 0.9300 ?

loop_
_geom_hbond_atom_site_label_D
_geom_hbond_atom_site_label_H
_geom_hbond_atom_site_label_A
_geom_hbond_site_symmetry_A
_geom_hbond_distance_DH
_geom_hbond_distance_HA
_geom_hbond_distance_DA
_geom_hbond_angle_DHA
C13 H13 O2 7_566 0.93 2.54 3.465(3) 172
C14 H14B O1 3_755 0.97 2.57 3.533(3) 173
C11 H11A Cg2 3_755 0.97 2.67 3.526(3) 148

loop_
_geom_torsion_atom_site_label_1
_geom_torsion_atom_site_label_2
_geom_torsion_atom_site_label_3
_geom_torsion_atom_site_label_4
_geom_torsion_site_symmetry_1
_geom_torsion_site_symmetry_2
_geom_torsion_site_symmetry_3
_geom_torsion_site_symmetry_4
_geom_torsion
_geom_torsion_publ_flag
C10 C1 C2 C3 . . . . -0.8(3) ?
O1 C1 C2 C3 . . . . 179.76(19) ?
C1 C2 C3 C4 . . . . 0.2(3) ?
C2 C3 C4 C9 . . . . 1.2(3) ?
C2 C3 C4 C5 . . . . -178.8(2) ?
C9 C4 C5 C6 . . . . 0.7(3) ?
C3 C4 C5 C6 . . . . -179.4(2) ?
C4 C5 C6 C7 . . . . 0.6(3) ?
C5 C6 C7 O2 . . . . 178.94(19) ?
C5 C6 C7 C8 . . . . -0.8(3) ?
O2 C7 C8 C9 . . . . -179.92(18) ?
C6 C7 C8 C9 . . . . -0.2(3) ?
C3 C4 C9 C10 . . . . -1.9(3) ?
C5 C4 C9 C10 . . . . 178.05(18) ?
C3 C4 C9 C8 . . . . 178.38(18) ?
C5 C4 C9 C8 . . . . -1.7(3) ?
C7 C8 C9 C4 . . . . 1.5(3) ?
C7 C8 C9 C10 . . . . -178.24(18) ?
O1 C1 C10 C9 . . . . 179.43(17) ?
C2 C1 C10 C9 . . . . 0.1(3) ?
C4 C9 C10 C1 . . . . 1.3(3) ?
C8 C9 C10 C1 . . . . -179.01(18) ?
C10 C1 O1 C11 . . . . -1.4(3) ?
C2 C1 O1 C11 . . . . 178.01(17) ?
C12 C11 O1 C1 . . . . -165.49(18) ?
C8 C7 O2 C14 . . . . 3.4(3) ?
C6 C7 O2 C14 . . . . -176.27(18) ?
C15 C14 O2 C7 . . . . -170.02(17) ?

loop_
_cod_related_entry_id
_cod_related_entry_database
_cod_related_entry_code
1 ChemSpider 14304340
